data_2104452
loop_
_publ_author_name
'Posse, Jose Maria'
'Grzechnik, Andrzej'
'Friese, Karen'

_publ_section_title
;
 Ternary fluorides Ba<i>M</i>F~4~ (<i>M</i> = Zn, Mg and Mn) at low
 temperatures
;
_journal_coeditor_code SN5085
_journal_issue 5
_journal_name_full 'Acta Crystallographica Section B'
_journal_page_first 576
_journal_page_last 586
_journal_paper_doi 10.1107/S0108768109027177
_journal_volume 65
_journal_year 2009
_chemical_formula_sum 'Ba F4 Mg'
_chemical_formula_weight 237.6
_chemical_name_systematic ' ?'
_space_group_IT_number 36
_symmetry_cell_setting orthorhombic
_symmetry_space_group_name_Hall 'C 2c -2'
_symmetry_space_group_name_H-M 'C m c 21'
_cell_angle_alpha 90
_cell_angle_beta 90
_cell_angle_gamma 90
_cell_formula_units_Z 4
_cell_length_a 4.12398(2)
_cell_length_b 14.50096(6)
_cell_length_c 5.81748(3)
_cell_measurement_temperature 200
_cell_volume 347.895(3)
_computing_cell_refinement 'RECIPE Version 1.16 (2004), STOE & Cie GmbH'
_computing_data_collection 'STOE MainMenu Version 1.39 (2004), STOE & Cie GmbH'
_computing_data_reduction 'STOE X-RED, STOE & Cie GmbH + Jana2006'
_computing_publication_material 'Jana2006 (Petricek, Dusek & Palatinus, 2006)'
_computing_structure_refinement 'Jana2006 (Petricek, Dusek & Palatinus, 2006)'
_diffrn_ambient_temperature 200
_diffrn_measured_fraction_theta_full 0.95
_diffrn_measurement_device_type 'STOE IPDS-II'
_diffrn_measurement_method \omega-scans
_diffrn_radiation_type MoK\a
_diffrn_radiation_wavelength 0.71073
_diffrn_reflns_av_R_equivalents 0.0244
_diffrn_reflns_av_sigmaI/netI 0.003
_diffrn_reflns_limit_h_max 5
_diffrn_reflns_limit_h_min -6
_diffrn_reflns_limit_k_max 21
_diffrn_reflns_limit_k_min -21
_diffrn_reflns_limit_l_max 6
_diffrn_reflns_limit_l_min -7
_diffrn_reflns_number 1609
_diffrn_reflns_reduction_process Jana2006
_diffrn_reflns_theta_full 31.68
_diffrn_reflns_theta_max 31.68
_diffrn_reflns_theta_min 2.8
_exptl_absorpt_coefficient_mu 11.461
_exptl_absorpt_correction_T_max 0.5336
_exptl_absorpt_correction_T_min 0.4009
_exptl_absorpt_correction_type numerical
_exptl_absorpt_process_details 'STOE X-RED'
_exptl_crystal_colour colourless
_exptl_crystal_density_diffrn 4.5355
_exptl_crystal_F_000 416
_exptl_crystal_size_max 0.139
_exptl_crystal_size_mid 0.07
_exptl_crystal_size_min 0.011
_refine_diff_density_max 0.61
_refine_diff_density_min -0.61
_refine_ls_abs_structure_details 'inversion twin'
_refine_ls_abs_structure_Flack 0.00(5)
_refine_ls_extinction_coef 51E1(10)
_refine_ls_extinction_method 'B-C type 1 Gaussian isotropic (Becker & Coppens, 1974)'
_refine_ls_goodness_of_fit_ref 2.56
_refine_ls_number_constraints 1
_refine_ls_number_parameters 37
_refine_ls_number_reflns 556
_refine_ls_number_restraints 0
_refine_ls_R_factor_all 0.0172
_refine_ls_R_factor_gt 0.0171
_refine_ls_shift/su_max 0.0099
_refine_ls_shift/su_mean 0.0009
_refine_ls_structure_factor_coef F
_refine_ls_weighting_details w=1/(\s^2^(F)+0.0001F^2^)
_refine_ls_weighting_scheme sigma
_refine_ls_wR_factor_gt 0.0270
_refine_ls_wR_factor_ref 0.0270
_reflns_number_gt 554
_reflns_number_total 556
_reflns_threshold_expression I>3\s(I)
_cod_data_source_file sn5085.cif
_cod_data_source_block BaMgF4200K
_cod_original_cell_volume 347.899(2)
_cod_original_sg_symbol_Hall 'C -2x;-2yc;2zc'
_cod_original_formula_sum 'Ba1 F4 Mg1'
_cod_database_code 2104452
_cod_database_fobs_code 2104452

loop_
_symmetry_equiv_pos_site_id
_symmetry_equiv_pos_as_xyz
1 x,y,z
2 -x,-y,z+1/2
3 -x,y,z
4 x,-y,z+1/2
5 x+1/2,y+1/2,z
6 -x+1/2,-y+1/2,z+1/2
7 -x+1/2,y+1/2,z
8 x+1/2,-y+1/2,z+1/2

loop_
_atom_site_type_symbol
_atom_site_label
_atom_site_fract_x
_atom_site_fract_y
_atom_site_fract_z
_atom_site_U_iso_or_equiv
_atom_site_adp_type
_atom_site_calc_flag
_atom_site_refinement_flags
_atom_site_occupancy
_atom_site_disorder_assembly
_atom_site_disorder_group
Ba Ba 0.5 0.351673(14) 0.5362(6) 0.01019(11) Uani d . 1 . .
Mg Mg 0 0.41428(11) 0 0.0079(8) Uani d . 1 . .
F F1 0 0.3044(3) 0.8053(10) 0.0093(9) Uani d . 1 . .
F F2 0 0.3346(3) 0.2653(11) 0.0117(10) Uani d . 1 . .
F F3 0 0.4750(2) 0.6895(10) 0.0130(10) Uani d . 1 . .
F F4 0.5 0.4212(2) 0.9921(11) 0.0140(14) Uani d . 1 . .

loop_
_atom_site_aniso_label
_atom_site_aniso_U_11
_atom_site_aniso_U_22
_atom_site_aniso_U_33
_atom_site_aniso_U_12
_atom_site_aniso_U_13
_atom_site_aniso_U_23
_atom_site_aniso_type_symbol
Ba 0.00615(17) 0.01439(18) 0.0100(2) 0 0 -0.00335(14) Ba
Mg 0.0093(6) 0.0075(6) 0.007(2) 0 0 0.0000(6) Mg
F1 0.0124(15) 0.0066(12) 0.0089(18) 0 0 0.0001(13) F
F2 0.0082(16) 0.0130(12) 0.014(2) 0 0 0.0013(17) F
F3 0.0126(13) 0.0126(14) 0.014(2) 0 0 0.0033(11) F
F4 0.0079(12) 0.0193(14) 0.015(4) 0 0 -0.0037(11) F

loop_
_atom_type_symbol
_atom_type_scat_dispersion_real
_atom_type_scat_dispersion_imag
_atom_type_scat_source
Ba -0.281 2.303 'International Tables Vol C tables 4.2.6.8 and 6.1.1.1'
Mg 0.050 0.037 'International Tables Vol C tables 4.2.6.8 and 6.1.1.1'
F 0.018 0.011 'International Tables Vol C tables 4.2.6.8 and 6.1.1.1'

loop_
_geom_angle_atom_site_label_1
_geom_angle_atom_site_label_2
_geom_angle_atom_site_label_3
_geom_angle_site_symmetry_1
_geom_angle_site_symmetry_2
_geom_angle_site_symmetry_3
_geom_angle
_geom_angle_publ_flag
F1 Ba F1 . . 1_655 100.70(17) yes
F1 Ba F1 . . 6_554 94.48(12) yes
F1 Ba F2 . . . 73.74(15) yes
F1 Ba F2 . . 1_655 159.70(13) yes
F1 Ba F3 . . . 54.92(11) yes
F1 Ba F3 . . 1_655 122.08(19) yes
F1 Ba F4 . . . 62.92(13) yes
F1 Ba F1 1_655 . 6_554 94.48(12) yes
F1 Ba F2 1_655 . . 159.70(13) yes
F1 Ba F2 1_655 . 1_655 73.74(15) yes
F1 Ba F3 1_655 . . 122.08(19) yes
F1 Ba F3 1_655 . 1_655 54.92(11) yes
F1 Ba F4 1_655 . . 62.92(13) yes
F1 Ba F2 6_554 . . 67.02(13) yes
F1 Ba F2 6_554 . 1_655 67.02(13) yes
F1 Ba F3 6_554 . . 133.96(7) yes
F1 Ba F3 6_554 . 1_655 133.96(7) yes
F1 Ba F4 6_554 . . 141.52(17) yes
F2 Ba F2 . . 1_655 104.54(19) yes
F2 Ba F3 . . . 71.27(13) yes
F2 Ba F3 . . 1_655 144.56(15) yes
F2 Ba F4 . . . 126.78(11) yes
F2 Ba F3 1_655 . . 144.56(15) yes
F2 Ba F3 1_655 . 1_655 71.27(13) yes
F2 Ba F4 1_655 . . 126.78(11) yes
F3 Ba F3 . . 1_655 91.79(9) yes
F3 Ba F4 . . . 59.23(12) yes
F3 Ba F4 1_655 . . 59.23(12) yes
F1 Mg F2 1_554 . . 88.6(2) yes
F1 Mg F3 1_554 . 1_554 80.60(19) yes
F1 Mg F3 1_554 . 2_564 179.1(2) yes
F1 Mg F4 1_554 . 1_454 91.54(13) yes
F1 Mg F4 1_554 . 1_554 91.54(13) yes
F2 Mg F3 . . 1_554 169.2(2) yes
F2 Mg F3 . . 2_564 92.3(2) yes
F2 Mg F4 . . 1_454 92.69(15) yes
F2 Mg F4 . . 1_554 92.69(15) yes
F3 Mg F3 1_554 . 2_564 98.5(2) yes
F3 Mg F4 1_554 . 1_454 87.63(16) yes
F3 Mg F4 1_554 . 1_554 87.63(16) yes
F3 Mg F4 2_564 . 1_454 88.42(13) yes
F3 Mg F4 2_564 . 1_554 88.42(13) yes
F4 Mg F4 1_454 . 1_554 173.86(18) yes
Ba F1 Ba 1_455 . . 100.7(2) yes
Ba F1 Ba 1_455 . 6_555 121.24(9) yes
Ba F1 Mg 1_455 . 1_556 97.46(12) yes
Ba F1 Ba . . 6_555 121.24(9) yes
Ba F1 Mg . . 1_556 97.46(12) yes
Ba F1 Mg 6_555 . 1_556 113.9(3) yes
F2 F1 F2 1_556 . 6_455 101.1(2) yes
F2 F1 F2 1_556 . 6_555 101.1(2) yes
F2 F1 F3 1_556 . . 95.9(2) yes
F2 F1 F4 1_556 . 1_455 62.15(16) yes
F2 F1 F4 1_556 . . 62.15(16) yes
F2 F1 F2 6_455 . 6_555 90.95(14) yes
F2 F1 F3 6_455 . . 130.62(14) yes
F2 F1 F4 6_455 . 1_455 85.97(9) yes
F2 F1 F4 6_455 . . 161.8(3) yes
F2 F1 F3 6_555 . . 130.62(14) yes
F2 F1 F4 6_555 . 1_455 161.8(3) yes
F2 F1 F4 6_555 . . 85.97(9) yes
F3 F1 F4 . . 1_455 62.08(13) yes
F3 F1 F4 . . . 62.08(13) yes
F4 F1 F4 1_455 . . 91.37(16) yes
Ba F2 Ba 1_455 . . 104.5(2) yes
Ba F2 Mg 1_455 . . 115.27(13) yes
Ba F2 Mg . . . 115.27(13) yes
F1 F2 F1 1_554 . 6_454 88.09(19) yes
F1 F2 F1 1_554 . 6_554 88.09(19) yes
F1 F2 F3 1_554 . 2_564 90.2(2) yes
F1 F2 F4 1_554 . 1_454 61.81(16) yes
F1 F2 F4 1_554 . 1_554 61.81(16) yes
F1 F2 F1 6_454 . 6_554 90.95(14) yes
F1 F2 F3 6_454 . 2_564 134.47(8) yes
F1 F2 F4 6_454 . 1_454 80.70(11) yes
F1 F2 F4 6_454 . 1_554 148.8(3) yes
F1 F2 F3 6_554 . 2_564 134.47(8) yes
F1 F2 F4 6_554 . 1_454 148.8(3) yes
F1 F2 F4 6_554 . 1_554 80.70(11) yes
F3 F2 F4 2_564 . 1_454 58.94(12) yes
F3 F2 F4 2_564 . 1_554 58.94(12) yes
F4 F2 F4 1_454 . 1_554 91.01(19) yes
Ba F3 Ba 1_455 . . 91.79(12) yes
Ba F3 Mg 1_455 . 1_556 90.34(12) yes
Ba F3 Mg 1_455 . 2_565 109.74(18) yes
Ba F3 Mg . . 1_556 90.34(12) yes
Ba F3 Mg . . 2_565 109.74(18) yes
Mg F3 Mg 1_556 . 2_565 150.5(3) yes
F1 F3 F2 . . 2_565 155.7(3) yes
F1 F3 F3 . . 2_564 119.2(2) yes
F1 F3 F3 . . 2_565 88.7(2) yes
F1 F3 F4 . . 1_455 64.48(13) yes
F1 F3 F4 . . . 64.48(13) yes
F1 F3 F4 . . 2_564 128.78(10) yes
F1 F3 F4 . . 2_664 128.78(10) yes
F2 F3 F3 2_565 . 2_564 85.11(18) yes
F2 F3 F3 2_565 . 2_565 66.94(18) yes
F2 F3 F4 2_565 . 1_455 100.05(17) yes
F2 F3 F4 2_565 . . 100.05(17) yes
F2 F3 F4 2_565 . 2_564 62.23(12) yes
F2 F3 F4 2_565 . 2_664 62.23(12) yes
F3 F3 F3 2_564 . 2_565 152.05(15) yes
F3 F3 F4 2_564 . 1_455 132.25(13) yes
F3 F3 F4 2_564 . . 132.25(13) yes
F3 F3 F4 2_564 . 2_564 58.14(15) yes
F3 F3 F4 2_564 . 2_664 58.14(15) yes
F3 F3 F4 2_565 . 1_455 57.40(15) yes
F3 F3 F4 2_565 . . 57.40(15) yes
F3 F3 F4 2_565 . 2_564 105.56(17) yes
F3 F3 F4 2_565 . 2_664 105.56(17) yes
F4 F3 F4 1_455 . . 93.9(2) yes
F4 F3 F4 1_455 . 2_564 82.31(12) yes
F4 F3 F4 1_455 . 2_664 160.6(2) yes
F4 F3 F4 . . 2_564 160.6(2) yes
F4 F3 F4 . . 2_664 82.31(12) yes
F4 F3 F4 2_564 . 2_664 94.92(17) yes
Ba F4 Mg . . 1_556 90.19(16) yes
Ba F4 Mg . . 1_656 90.19(16) yes
Mg F4 Mg 1_556 . 1_656 173.9(2) yes
F1 F4 F1 . . 1_655 91.37(15) yes
F1 F4 F2 . . 1_556 56.05(16) yes
F1 F4 F2 . . 1_656 117.53(16) yes
F1 F4 F3 . . . 53.44(12) yes
F1 F4 F3 . . 1_655 116.8(2) yes
F1 F4 F3 . . 2_565 86.77(9) yes
F1 F4 F3 . . 2_665 176.3(2) yes
F1 F4 F2 1_655 . 1_556 117.53(16) yes
F1 F4 F2 1_655 . 1_656 56.05(16) yes
F1 F4 F3 1_655 . . 116.8(2) yes
F1 F4 F3 1_655 . 1_655 53.44(12) yes
F1 F4 F3 1_655 . 2_565 176.3(2) yes
F1 F4 F3 1_655 . 2_665 86.77(9) yes
F2 F4 F2 1_556 . 1_656 91.01(18) yes
F2 F4 F3 1_556 . . 86.68(11) yes
F2 F4 F3 1_556 . 1_655 169.9(2) yes
F2 F4 F3 1_556 . 2_565 58.84(13) yes
F2 F4 F3 1_556 . 2_665 122.3(3) yes
F2 F4 F3 1_656 . . 169.9(2) yes
F2 F4 F3 1_656 . 1_655 86.68(11) yes
F2 F4 F3 1_656 . 2_565 122.3(3) yes
F2 F4 F3 1_656 . 2_665 58.84(13) yes
F3 F4 F3 . . 1_655 93.9(2) yes
F3 F4 F3 . . 2_565 64.46(15) yes
F3 F4 F3 . . 2_665 130.22(17) yes
F3 F4 F3 1_655 . 2_565 130.22(17) yes
F3 F4 F3 1_655 . 2_665 64.46(15) yes
F3 F4 F3 2_565 . 2_665 94.92(17) yes

loop_
_geom_bond_atom_site_label_1
_geom_bond_atom_site_label_2
_geom_bond_site_symmetry_1
_geom_bond_site_symmetry_2
_geom_bond_distance
_geom_bond_publ_flag
Ba F1 . . 2.678(4) yes
Ba F1 . 1_655 2.678(4) yes
Ba F1 . 6_554 2.632(5) yes
Ba F2 . . 2.607(4) yes
Ba F2 . 1_655 2.607(4) yes
Ba F3 . . 2.872(3) yes
Ba F3 . 1_655 2.872(3) yes
Ba F4 . . 2.837(7) yes
Mg F1 . 1_554 1.955(5) yes
Mg F2 . . 1.928(6) yes
Mg F3 . 1_554 2.010(6) yes
Mg F3 . 2_564 1.947(4) yes
Mg F4 . 1_454 2.0650(2) yes
Mg F4 . 1_554 2.0650(2) yes
F1 F2 . 1_556 2.712(9) yes
F1 F2 . 6_455 2.892(4) yes
F1 F2 . 6_555 2.892(4) yes
F1 F3 . . 2.565(5) yes
F1 F4 . 1_455 2.882(4) yes
F1 F4 . . 2.882(4) yes
F2 F3 . 2_564 2.796(6) yes
F2 F4 . 1_454 2.891(5) yes
F2 F4 . 1_554 2.891(5) yes
F3 F3 . 2_564 2.997(8) yes
F3 F3 . 2_565 2.997(8) yes
F3 F4 . 1_455 2.822(5) yes
F3 F4 . . 2.822(5) yes
F3 F4 . 2_564 2.799(4) yes
F3 F4 . 2_664 2.799(4) yes

loop_
_geom_hbond_atom_site_label_D
_geom_hbond_atom_site_label_H
_geom_hbond_atom_site_label_A
_geom_hbond_site_symmetry_D
_geom_hbond_site_symmetry_H
_geom_hbond_site_symmetry_A
_geom_hbond_distance_DH
_geom_hbond_distance_HA
_geom_hbond_distance_DA
_geom_hbond_angle_DHA
_geom_hbond_publ_flag
? ? ? ? ? ? ? ? ? ? ?

loop_
_geom_torsion_atom_site_label_1
_geom_torsion_atom_site_label_2
_geom_torsion_atom_site_label_3
_geom_torsion_atom_site_label_4
_geom_torsion_site_symmetry_1
_geom_torsion_site_symmetry_2
_geom_torsion_site_symmetry_3
_geom_torsion_site_symmetry_4
_geom_torsion
_geom_torsion_publ_flag
? ? ? ? ? ? ? ? ? ?
